data_8104092
loop_
_publ_author_name
'Weil, M.'

_publ_section_title
;
 Dimorphism in mercury(II) tellurite(IV) tellurate(VI): preparation and
 crystal structures of alpha- and beta- (Hg2 Te2 O7)
;
_journal_name_full 'Zeitschrift fuer Kristallographie (149,1979-)'
_journal_page_first 691
_journal_page_last 698
_journal_volume 218
_journal_year 2003
_chemical_formula_sum 'F H Hg O3 Te'
_chemical_name_systematic 'Hg (Te O2 F (O H))'
_space_group_IT_number 29
_symmetry_space_group_name_Hall 'P 2c -2ac'
_symmetry_space_group_name_H-M 'P c a 21'
_cell_angle_alpha 90
_cell_angle_beta 90
_cell_angle_gamma 90
_cell_formula_units_Z 4
_cell_length_a 7.896
_cell_length_b 6.7845
_cell_length_c 6.8641
_cell_volume 367.713
_citation_journal_id_ASTM ZEKRDZ
_cod_data_source_file Weil_ZEKRDZ_2003_1023.cif
_cod_data_source_block H1F1Hg1O3Te1
_cod_original_cell_volume 367.7127
_cod_original_formula_sum 'H1 F1 Hg1 O3 Te1'
_cod_database_code 8104092

loop_
_symmetry_equiv_pos_as_xyz
x,y,z
-x,-y,z+1/2
-x+1/2,y,z+1/2
x+1/2,-y,z

loop_
_atom_site_label
_atom_site_type_symbol
_atom_site_fract_x
_atom_site_fract_y
_atom_site_fract_z
_atom_site_occupancy
_atom_site_U_iso_or_equiv
F1 F-1 0.0143 0.2313 0.2969 1 0.0
Te1 Te+4 0.07746 0.15284 0.02773 1 0.0
O3 O-2 0.3818 0.1497 0.2327 1 0.0
O2 O-2 0.648 0.2102 0.4633 1 0.0
Hg1 Hg+2 0.16948 0.59541 0.23399 1 0.0
O1 O-2 0.1594 0.4111 -0.0003 1 0.0
